data_7110531
loop_
_publ_author_name
'Colacio, Enrique'
'Dom\'inguez-Vera, Jos\'e M.'
'Ghazi, Mustapha'
'Moreno, Jos\'e M.'
'Kivek\"as, Raikko'
'Lloret, Francesc'
'Stoeckli-Evans, Helen'

_publ_section_title
;
 A novel two-dimensional honeycomb-like bimetallic iron(III)--nickel(II)
 cyanide-bridged magnetic material
 [Ni(cyclam)]3[Fe(CN)6]2&#x00B7;nH2O(cyclam =
 1,4,8,11-tetraazacyclodecane)
;
_journal_issue 11
_journal_name_full 'Chemical Communications'
_journal_page_first 987
_journal_paper_doi 10.1039/a902041a
_journal_year 1999
_chemical_formula_sum 'C42 H117 Fe2 N24 Ni3 O22.5'
_chemical_formula_weight 1606.43
_chemical_name_systematic
;
 ?
;
_space_group_IT_number 15
_symmetry_cell_setting monoclinic
_symmetry_space_group_name_Hall '-A 2yab'
_symmetry_space_group_name_H-M 'A 1 2/n 1'
_atom_sites_solution_hydrogens geom
_atom_sites_solution_primary direct
_atom_sites_solution_secondary difmap
_audit_creation_method SHELXL-97
_cell_angle_alpha 90.00
_cell_angle_beta 91.176(9)
_cell_angle_gamma 90.00
_cell_formula_units_Z 4
_cell_length_a 17.9384(12)
_cell_length_b 16.7894(12)
_cell_length_c 25.764(2)
_cell_measurement_reflns_used 5000
_cell_measurement_temperature 223(2)
_cell_measurement_theta_max 25.82
_cell_measurement_theta_min 2.43
_cell_volume 7757.8(10)
_computing_cell_refinement 'CELL (Stoe & Cie GmbH, Darmstadt, 1997)'
_computing_data_collection 'EXPOSE (Stoe & Cie GmbH, Darmstadt,1997)'
_computing_data_reduction 'INTEGRATE (Stoe & Cie GmbH, Darmstadt,1997)'
_computing_molecular_graphics 'PLATON/PLUTON (Spek, 1990)'
_computing_publication_material 'SHELXL-97 (Sheldrick, 1997)'
_computing_structure_refinement 'SHELXL-97 (Sheldrick, 1997)'
_computing_structure_solution 'SHELXS-97 (Sheldrick, 1990)'
_diffrn_ambient_temperature 223(2)
_diffrn_detector_area_resol_mean 0.81
_diffrn_measured_fraction_theta_full 0.475
_diffrn_measured_fraction_theta_max 0.475
_diffrn_measurement_device_type 'STOE Image Plate Diffraction System'
_diffrn_measurement_method 'phi oscillation scans'
_diffrn_radiation_monochromator graphite
_diffrn_radiation_source 'fine-focus sealed tube'
_diffrn_radiation_type MoK\a
_diffrn_radiation_wavelength 0.71073
_diffrn_reflns_av_R_equivalents 0.0497
_diffrn_reflns_av_sigmaI/netI 0.0482
_diffrn_reflns_limit_h_max 21
_diffrn_reflns_limit_h_min -21
_diffrn_reflns_limit_k_max 20
_diffrn_reflns_limit_k_min -20
_diffrn_reflns_limit_l_max 31
_diffrn_reflns_limit_l_min -31
_diffrn_reflns_number 29143
_diffrn_reflns_theta_full 25.82
_diffrn_reflns_theta_max 25.82
_diffrn_reflns_theta_min 2.43
_exptl_absorpt_coefficient_mu 1.157
_exptl_absorpt_correction_type none
_exptl_crystal_colour 'dark brown'
_exptl_crystal_density_diffrn 1.375
_exptl_crystal_density_meas ?
_exptl_crystal_density_method 'not measured'
_exptl_crystal_description block
_exptl_crystal_F_000 3396
_exptl_crystal_size_max 0.50
_exptl_crystal_size_mid 0.50
_exptl_crystal_size_min 0.40
_refine_diff_density_max 1.013
_refine_diff_density_min -0.381
_refine_diff_density_rms 0.088
_refine_ls_extinction_method none
_refine_ls_goodness_of_fit_all 0.958
_refine_ls_hydrogen_treatment 'riding atoms'
_refine_ls_matrix_type full
_refine_ls_number_parameters 474
_refine_ls_number_reflns 7366
_refine_ls_number_restraints 0
_refine_ls_restrained_S_all 0.958
_refine_ls_R_factor_all 0.0785
_refine_ls_R_factor_obs 0.0457
_refine_ls_shift/su_max 0.008
_refine_ls_shift/su_mean 0.001
_refine_ls_structure_factor_coef Fsqd
_refine_ls_weighting_details 'w=1/[\s^2^(Fo^2^)+(0.0930P)^2^] where P=(Fo^2^+2Fc^2^)/3'
_refine_ls_weighting_scheme calc
_refine_ls_wR_factor_all 0.1466
_refine_ls_wR_factor_obs 0.1326
_reflns_number_gt 4326
_reflns_number_total 7366
_reflns_threshold_expression >2sigma(I)
_cod_data_source_file 902041asup1.cif
_cod_data_source_block 1
_cod_depositor_comments
;
The following automatic conversions were performed:

'_exptl_crystal_density_meas' value 'none' was changed to '?' - the
value is perceived as not measured.

Automatic conversion script
Id: cif_fix_values 3008 2015-01-20 13:52:24Z robertas 

The following automatic conversions were performed:

'_refine_ls_weighting_scheme' value 'calc
w=1/[\s^2^(Fo^2^)+(0.0930P)^2^] where P=(Fo^2^+2Fc^2^)/3' was changed
to 'calc'. New tag '_refine_ls_weighting_details' was created. The
value of the new tag was set to 'w=1/[\s^2^(Fo^2^)+(0.0930P)^2^]
where P=(Fo^2^+2Fc^2^)/3'.

Automatic conversion script
Id: cif_fix_values 3143 2015-03-26 13:38:13Z robertas 
;
_cod_original_cell_volume 7757.7(10)
_cod_original_sg_symbol_H-M 'A 2/n'
_cod_original_formula_sum 'C42 H117 Fe2 N24 Ni3 O22.50'
_cod_database_code 7110531

loop_
_symmetry_equiv_pos_as_xyz
'x, y, z'
'-x+1/2, y, -z+1/2'
'x, y+1/2, z+1/2'
'-x+1/2, y+1/2, -z'
'-x, -y, -z'
'x+1/2, -y, z+1/2'
'-x, -y+1/2, -z+1/2'
'x+1/2, -y+1/2, z'

loop_
_atom_site_label
_atom_site_type_symbol
_atom_site_fract_x
_atom_site_fract_y
_atom_site_fract_z
_atom_site_U_iso_or_equiv
_atom_site_adp_type
_atom_site_occupancy
_atom_site_calc_flag
_atom_site_refinement_flags
Fe1 Fe -0.12911(2) 0.24852(3) 0.074515(16) 0.01688(14) Uani 1 d .
Ni1 Ni 0.0000 0.0000 0.0000 0.0330(2) Uani 1 d S
Ni2 Ni 0.0000 0.2500 0.2500 0.02244(16) Uani 1 d S
Ni3 Ni 0.0000 0.5000 0.0000 0.02281(18) Uani 1 d S
N1 N 0.1010(2) 0.0583(2) -0.00142(15) 0.0452(9) Uani 1 d .
H1 H 0.0906 0.1113 -0.0002 0.054 Uiso 1 calc R
N2 N 0.0243(2) -0.0156(2) 0.07816(14) 0.0460(10) Uani 1 d .
H2 H 0.0434 -0.0655 0.0816 0.055 Uiso 1 calc R
N3 N 0.0522(2) -0.11109(19) -0.01667(14) 0.0375(8) Uani 1 d .
N4 N 0.0791(2) 0.3288(2) 0.22358(13) 0.0400(9) Uani 1 d .
H4 H 0.0727 0.3311 0.1885 0.048 Uiso 1 calc R
N5 N 0.0865(2) 0.1685(2) 0.25061(12) 0.0404(9) Uani 1 d .
H5 H 0.1038 0.1644 0.2839 0.049 Uiso 1 calc R
N6 N 0.02811(19) 0.27452(19) 0.32882(11) 0.0320(8) Uani 1 d .
N7 N 0.1070(2) 0.4708(2) 0.02482(14) 0.0459(9) Uani 1 d .
H7 H 0.1052 0.4196 0.0363 0.055 Uiso 1 calc R
N8 N -0.0107(2) 0.5519(2) 0.07198(14) 0.0479(10) Uani 1 d .
H8 H -0.0045 0.6052 0.0676 0.058 Uiso 1 calc R
N9 N 0.03943(18) 0.61215(18) -0.02830(11) 0.0284(7) Uani 1 d .
N10 N -0.2261(2) 0.1201(2) 0.12606(14) 0.0434(9) Uani 1 d .
N11 N -0.2025(2) 0.3771(2) 0.14232(14) 0.0444(9) Uani 1 d .
N12 N -0.2424(2) 0.2678(2) -0.01611(16) 0.0549(11) Uani 1 d .
C1 C 0.1402(3) 0.0387(3) 0.0472(2) 0.0572(14) Uani 1 d .
H1A H 0.1796 0.0772 0.0540 0.069 Uiso 1 calc R
H1B H 0.1627 -0.0137 0.0447 0.069 Uiso 1 calc R
C2 C 0.0856(3) 0.0401(3) 0.09054(19) 0.0564(14) Uani 1 d .
H2A H 0.1103 0.0244 0.1228 0.068 Uiso 1 calc R
H2B H 0.0661 0.0935 0.0948 0.068 Uiso 1 calc R
C3 C -0.0394(3) -0.0111(3) 0.11315(19) 0.0538(13) Uani 1 d .
H3A H -0.0583 0.0431 0.1132 0.065 Uiso 1 calc R
H3B H -0.0223 -0.0236 0.1482 0.065 Uiso 1 calc R
C4 C -0.1008(3) -0.0656(3) 0.0986(2) 0.0608(14) Uani 1 d .
H4A H -0.1354 -0.0674 0.1270 0.073 Uiso 1 calc R
H4B H -0.0802 -0.1187 0.0948 0.073 Uiso 1 calc R
C5 C -0.1451(3) -0.0455(3) 0.0486(2) 0.0556(14) Uani 1 d .
H5A H -0.1896 -0.0784 0.0467 0.067 Uiso 1 calc R
H5B H -0.1609 0.0098 0.0499 0.067 Uiso 1 calc R
C6 C 0.1521(3) 0.2912(4) 0.23327(18) 0.0564(13) Uani 1 d .
H6A H 0.1666 0.2970 0.2696 0.068 Uiso 1 calc R
H6B H 0.1896 0.3169 0.2124 0.068 Uiso 1 calc R
C7 C 0.1468(3) 0.2060(4) 0.21967(17) 0.0568(14) Uani 1 d .
H7A H 0.1940 0.1798 0.2272 0.068 Uiso 1 calc R
H7B H 0.1355 0.2002 0.1829 0.068 Uiso 1 calc R
C8 C 0.0652(3) 0.0886(3) 0.23335(17) 0.0583(15) Uani 1 d .
H8A H 0.1086 0.0542 0.2349 0.070 Uiso 1 calc R
H8B H 0.0477 0.0910 0.1975 0.070 Uiso 1 calc R
C9 C 0.0722(3) 0.4114(3) 0.24250(19) 0.0642(17) Uani 1 d .
H9A H 0.1084 0.4444 0.2251 0.077 Uiso 1 calc R
H9B H 0.0842 0.4125 0.2794 0.077 Uiso 1 calc R
C10 C -0.0046(4) 0.4466(3) 0.2336(2) 0.0635(16) Uani 1 d .
C11 C 0.1224(3) 0.5194(3) 0.06967(19) 0.0614(15) Uani 1 d .
H11A H 0.1363 0.5726 0.0589 0.074 Uiso 1 calc R
H11B H 0.1637 0.4970 0.0897 0.074 Uiso 1 calc R
C12 C 0.0537(3) 0.5233(3) 0.10274(17) 0.0545(13) Uani 1 d .
H12A H 0.0430 0.4708 0.1164 0.065 Uiso 1 calc R
H12B H 0.0628 0.5589 0.1318 0.065 Uiso 1 calc R
C13 C -0.0810(3) 0.5409(3) 0.09738(18) 0.0583(15) Uani 1 d .
H13A H -0.0804 0.5698 0.1300 0.070 Uiso 1 calc R
H13B H -0.0881 0.4848 0.1050 0.070 Uiso 1 calc R
C14 C -0.1462(3) 0.5709(3) 0.0628(2) 0.0635(15) Uani 1 d .
H14A H -0.1903 0.5724 0.0839 0.076 Uiso 1 calc R
H14B H -0.1352 0.6254 0.0530 0.076 Uiso 1 calc R
C15 C -0.1657(3) 0.5265(3) 0.0143(2) 0.0580(14) Uani 1 d .
H15A H -0.1754 0.4713 0.0231 0.070 Uiso 1 calc R
H15B H -0.2113 0.5485 -0.0006 0.070 Uiso 1 calc R
C16 C -0.1914(2) 0.1678(2) 0.10606(13) 0.0263(8) Uani 1 d .
C17 C -0.1776(2) 0.3293(2) 0.11607(14) 0.0268(8) Uani 1 d .
C18 C -0.0612(2) 0.23362(19) 0.13315(13) 0.0257(8) Uani 1 d .
C19 C -0.0795(2) 0.1647(2) 0.03621(13) 0.0230(8) Uani 1 d .
C20 C -0.2003(2) 0.2613(2) 0.01774(15) 0.0299(8) Uani 1 d .
C21 C -0.0692(2) 0.3338(2) 0.04489(13) 0.0223(8) Uani 1 d .
O1 O -0.2333(2) 0.51621(18) 0.19767(12) 0.0669(11) Uani 1 d .
O2 O -0.2417(3) -0.0083(2) 0.19736(15) 0.0798(13) Uani 1 d .
O3 O -0.3993(2) 0.2613(2) 0.01231(18) 0.0729(12) Uani 1 d .
O4 O -0.38553(19) 0.1727(2) 0.10645(13) 0.0615(10) Uani 1 d .
O5 O -0.0063(3) 0.7351(2) 0.0774(2) 0.1007(17) Uani 1 d .
O6 O -0.1191(4) 0.6274(3) 0.2315(3) 0.097(2) Uani 0.75 d P
O7 O 0.1757(4) 0.6453(3) 0.1857(3) 0.107(2) Uani 0.75 d P
O8 O 0.1515(5) -0.1171(3) 0.1609(2) 0.160(3) Uani 1 d .
O9 O -0.1436(5) 0.2474(4) -0.1040(3) 0.073(2) Uani 0.50 d P
O10 O -0.1139(8) 0.7508(5) 0.1644(4) 0.112(4) Uani 0.50 d P
O11 O 0.2500 0.7488(7) 0.2500 0.137(8) Uani 0.50 d SP
O12 O -0.2390(9) 0.2561(6) -0.1240(4) 0.129(5) Uani 0.50 d P
O13 O -0.1153(6) -0.1214(5) 0.2286(4) 0.104(3) Uani 0.50 d P
O14 O -0.0373(6) -0.1699(6) 0.2635(6) 0.128(4) Uani 0.50 d P
O15 O -0.0338(10) 0.6641(8) 0.2660(8) 0.188(7) Uani 0.50 d P
O16 O -0.1645(11) 0.6547(8) 0.1976(7) 0.077(5) Uani 0.25 d P
O17 O -0.1631(14) 0.7564(11) 0.1173(9) 0.108(7) Uani 0.25 d P

loop_
_atom_site_aniso_label
_atom_site_aniso_U_11
_atom_site_aniso_U_22
_atom_site_aniso_U_33
_atom_site_aniso_U_23
_atom_site_aniso_U_13
_atom_site_aniso_U_12
Fe1 0.0188(3) 0.0150(2) 0.0168(2) -0.00029(18) 0.00176(17) 0.0000(2)
Ni1 0.0270(5) 0.0261(4) 0.0458(4) -0.0159(3) -0.0029(3) 0.0081(3)
Ni2 0.0212(3) 0.0300(3) 0.0160(3) 0.0009(3) -0.0011(2) -0.0009(3)
Ni3 0.0237(4) 0.0210(3) 0.0238(3) 0.0055(2) 0.0032(3) -0.0031(3)
N1 0.034(2) 0.038(2) 0.064(2) -0.0223(17) 0.0026(18) 0.0044(16)
N2 0.047(3) 0.042(2) 0.049(2) -0.0090(17) 0.0035(18) 0.0179(18)
N3 0.034(2) 0.0296(18) 0.049(2) -0.0136(15) -0.0019(16) 0.0078(15)
N4 0.036(2) 0.055(2) 0.0286(17) 0.0039(15) 0.0008(15) -0.0164(18)
N5 0.044(2) 0.054(2) 0.0230(16) -0.0008(15) -0.0017(15) 0.0148(18)
N6 0.037(2) 0.0394(18) 0.0199(15) -0.0005(12) -0.0050(14) -0.0018(15)
N7 0.039(2) 0.043(2) 0.056(2) 0.0196(18) -0.0037(18) -0.0041(17)
N8 0.067(3) 0.0324(19) 0.045(2) 0.0014(16) 0.0152(19) -0.0101(18)
N9 0.0286(19) 0.0252(16) 0.0317(16) 0.0067(13) 0.0048(14) -0.0019(14)
N10 0.047(2) 0.039(2) 0.045(2) 0.0031(16) 0.0106(17) -0.0167(18)
N11 0.055(3) 0.0357(19) 0.043(2) -0.0099(16) 0.0196(18) 0.0026(17)
N12 0.048(3) 0.067(3) 0.049(2) 0.0022(19) -0.021(2) 0.007(2)
C1 0.034(3) 0.064(3) 0.073(3) -0.030(3) -0.007(2) 0.005(2)
C2 0.041(3) 0.072(3) 0.055(3) -0.026(3) -0.017(2) 0.014(3)
C3 0.064(4) 0.048(3) 0.050(3) -0.006(2) 0.004(2) 0.016(3)
C4 0.070(4) 0.048(3) 0.065(3) -0.004(2) 0.026(3) 0.013(3)
C5 0.039(3) 0.042(3) 0.086(4) -0.025(2) 0.024(3) -0.005(2)
C6 0.033(3) 0.099(4) 0.038(2) 0.004(3) 0.003(2) -0.018(3)
C7 0.035(3) 0.101(4) 0.034(2) 0.001(3) 0.001(2) 0.019(3)
C8 0.090(4) 0.053(3) 0.032(2) -0.004(2) -0.005(2) 0.027(3)
C9 0.093(5) 0.055(3) 0.045(3) -0.001(2) 0.001(3) -0.040(3)
C10 0.097(5) 0.041(3) 0.052(3) 0.007(2) -0.004(3) 0.001(3)
C11 0.067(4) 0.064(3) 0.052(3) 0.020(2) -0.024(3) -0.013(3)
C12 0.058(4) 0.072(3) 0.032(2) 0.008(2) -0.009(2) -0.015(3)
C13 0.086(4) 0.042(3) 0.048(3) -0.003(2) 0.033(3) -0.008(3)
C14 0.057(4) 0.058(3) 0.077(4) 0.018(3) 0.036(3) 0.006(3)
C15 0.031(3) 0.053(3) 0.091(4) 0.004(3) 0.021(3) -0.006(2)
C16 0.025(2) 0.0276(19) 0.0260(18) -0.0029(15) 0.0027(16) -0.0027(16)
C17 0.030(2) 0.0231(18) 0.0274(18) -0.0005(15) 0.0066(16) -0.0018(16)
C18 0.029(2) 0.026(2) 0.0218(17) 0.0010(13) 0.0003(15) -0.0029(14)
C19 0.023(2) 0.0200(17) 0.0262(18) -0.0006(14) 0.0011(15) 0.0003(15)
C20 0.026(2) 0.028(2) 0.035(2) -0.0036(15) 0.0023(16) 0.0046(16)
C21 0.023(2) 0.0241(18) 0.0199(16) -0.0003(14) 0.0034(14) 0.0023(15)
O1 0.120(4) 0.0319(16) 0.0496(19) -0.0063(14) 0.029(2) 0.0016(19)
O2 0.125(4) 0.052(2) 0.063(2) 0.0045(17) 0.029(2) -0.009(2)
O3 0.051(2) 0.052(2) 0.116(3) 0.017(2) 0.010(2) 0.0048(17)
O4 0.046(2) 0.079(2) 0.060(2) -0.0224(18) 0.0012(16) 0.0056(18)
O5 0.150(5) 0.053(3) 0.098(3) -0.008(2) -0.004(3) 0.012(3)
O6 0.126(6) 0.071(4) 0.095(5) -0.003(3) 0.040(4) -0.016(4)
O7 0.162(7) 0.051(3) 0.107(5) -0.020(3) -0.033(4) 0.025(4)
O8 0.249(9) 0.097(4) 0.135(5) -0.030(3) 0.057(5) -0.079(5)
O9 0.085(6) 0.077(5) 0.056(4) -0.015(4) -0.004(4) -0.012(5)
O10 0.203(13) 0.064(5) 0.071(6) 0.005(4) 0.020(7) -0.020(6)
O11 0.191(19) 0.056(7) 0.158(15) 0.000 -0.110(14) 0.000
O12 0.215(16) 0.096(8) 0.077(7) -0.006(5) 0.040(8) -0.001(8)
O13 0.102(8) 0.060(5) 0.150(9) 0.009(5) 0.041(7) 0.018(5)
O14 0.066(7) 0.098(8) 0.222(14) -0.032(8) 0.025(8) -0.008(6)
O15 0.177(16) 0.084(8) 0.30(2) -0.007(11) -0.007(15) 0.048(9)
O16 0.121(16) 0.030(7) 0.079(11) -0.003(7) -0.013(10) -0.002(8)
O17 0.113(18) 0.115(16) 0.096(15) 0.015(11) -0.012(13) -0.020(13)

loop_
_atom_type_symbol
_atom_type_description
_atom_type_scat_dispersion_real
_atom_type_scat_dispersion_imag
_atom_type_scat_source
C C 0.0033 0.0016 'International Tables Vol C Tables 4.2.6.8 and 6.1.1.4'
H H 0.0000 0.0000 'International Tables Vol C Tables 4.2.6.8 and 6.1.1.4'
N N 0.0061 0.0033 'International Tables Vol C Tables 4.2.6.8 and 6.1.1.4'
O O 0.0106 0.0060 'International Tables Vol C Tables 4.2.6.8 and 6.1.1.4'
Fe Fe 0.3463 0.8444 'International Tables Vol C Tables 4.2.6.8 and 6.1.1.4'
Ni Ni 0.3393 1.1124 'International Tables Vol C Tables 4.2.6.8 and 6.1.1.4'

loop_
_geom_angle_atom_site_label_1
_geom_angle_atom_site_label_2
_geom_angle_atom_site_label_3
_geom_angle
_geom_angle_site_symmetry_1
_geom_angle_site_symmetry_3
C20 Fe1 C18 177.47(16) . .
C20 Fe1 C17 92.46(15) . .
C18 Fe1 C17 86.67(15) . .
C20 Fe1 C19 89.92(15) . .
C18 Fe1 C19 90.88(15) . .
C17 Fe1 C19 177.07(14) . .
C20 Fe1 C16 90.96(16) . .
C18 Fe1 C16 86.65(15) . .
C17 Fe1 C16 89.36(15) . .
C19 Fe1 C16 88.89(15) . .
C20 Fe1 C21 89.04(15) . .
C18 Fe1 C21 93.30(14) . .
C17 Fe1 C21 87.68(15) . .
C19 Fe1 C21 94.07(14) . .
C16 Fe1 C21 177.04(15) . .
N1 Ni1 N1 180.0 5 .
N1 Ni1 N2 95.19(16) 5 .
N1 Ni1 N2 84.81(16) . .
N1 Ni1 N2 84.81(16) 5 5
N1 Ni1 N2 95.19(16) . 5
N2 Ni1 N2 180.0 . 5
N1 Ni1 N3 88.73(14) 5 .
N1 Ni1 N3 91.27(14) . .
N2 Ni1 N3 90.07(14) . .
N2 Ni1 N3 89.93(14) 5 .
N1 Ni1 N3 91.27(14) 5 5
N1 Ni1 N3 88.73(14) . 5
N2 Ni1 N3 89.93(14) . 5
N2 Ni1 N3 90.07(14) 5 5
N3 Ni1 N3 180.0 . 5
N4 Ni2 N4 180.0 7 .
N4 Ni2 N5 84.61(15) 7 7
N4 Ni2 N5 95.39(15) . 7
N4 Ni2 N5 95.39(15) 7 .
N4 Ni2 N5 84.61(15) . .
N5 Ni2 N5 180.0 7 .
N4 Ni2 N6 87.72(13) 7 .
N4 Ni2 N6 92.28(13) . .
N5 Ni2 N6 92.43(13) 7 .
N5 Ni2 N6 87.57(13) . .
N4 Ni2 N6 92.28(13) 7 7
N4 Ni2 N6 87.72(13) . 7
N5 Ni2 N6 87.57(13) 7 7
N5 Ni2 N6 92.43(13) . 7
N6 Ni2 N6 180.0 . 7
N8 Ni3 N8 180.0 5_565 .
N8 Ni3 N7 94.28(16) 5_565 .
N8 Ni3 N7 85.72(16) . .
N8 Ni3 N7 85.71(16) 5_565 5_565
N8 Ni3 N7 94.28(16) . 5_565
N7 Ni3 N7 180.0 . 5_565
N8 Ni3 N9 88.43(13) 5_565 5_565
N8 Ni3 N9 91.57(13) . 5_565
N7 Ni3 N9 89.84(13) . 5_565
N7 Ni3 N9 90.16(13) 5_565 5_565
N8 Ni3 N9 91.57(13) 5_565 .
N8 Ni3 N9 88.43(13) . .
N7 Ni3 N9 90.16(13) . .
N7 Ni3 N9 89.84(13) 5_565 .
N9 Ni3 N9 180.0 5_565 .
C1 N1 C5 114.5(4) . 5
C1 N1 Ni1 106.7(3) . .
C5 N1 Ni1 115.6(3) 5 .
C3 N2 C2 114.9(4) . .
C3 N2 Ni1 116.1(3) . .
C2 N2 Ni1 105.8(3) . .
C19 N3 Ni1 165.4(3) 5 .
C6 N4 C9 115.3(4) . .
C6 N4 Ni2 106.5(3) . .
C9 N4 Ni2 115.5(3) . .
C8 N5 C7 114.3(4) . .
C8 N5 Ni2 114.4(3) . .
C7 N5 Ni2 105.6(3) . .
C18 N6 Ni2 154.9(3) 7 .
C11 N7 C15 113.9(4) . 5_565
C11 N7 Ni3 106.0(3) . .
C15 N7 Ni3 116.9(3) 5_565 .
C13 N8 C12 113.5(4) . .
C13 N8 Ni3 116.9(3) . .
C12 N8 Ni3 105.1(3) . .
C21 N9 Ni3 170.5(3) 5_565 .
N1 C1 C2 108.9(4) . .
N2 C2 C1 109.0(4) . .
N2 C3 C4 113.4(4) . .
C3 C4 C5 116.6(4) . .
N1 C5 C4 112.3(4) 5 .
N4 C6 C7 108.8(4) . .
C6 C7 N5 109.0(4) . .
N5 C8 C10 111.9(4) . 7
N4 C9 C10 113.5(4) . .
C9 C10 C8 115.1(4) . 7
N7 C11 C12 109.4(4) . .
N8 C12 C11 110.6(4) . .
N8 C13 C14 110.8(4) . .
C15 C14 C13 119.0(4) . .
N7 C15 C14 113.5(4) 5_565 .
N10 C16 Fe1 177.4(3) . .
N11 C17 Fe1 176.0(4) . .
N6 C18 Fe1 172.3(3) 7 .
N3 C19 Fe1 174.4(3) 5 .
N12 C20 Fe1 179.1(3) . .
N9 C21 Fe1 174.0(3) 5_565 .
O17 O12 O9 157.1(10) 4_444 .
O10 O17 O12 119.6(17) . 4_454

loop_
_geom_bond_atom_site_label_1
_geom_bond_atom_site_label_2
_geom_bond_distance
_geom_bond_site_symmetry_2
Fe1 C20 1.934(4) .
Fe1 C18 1.937(4) .
Fe1 C17 1.945(4) .
Fe1 C19 1.945(4) .
Fe1 C16 1.946(4) .
Fe1 C21 1.954(4) .
Ni1 N1 2.059(4) 5
Ni1 N1 2.059(4) .
Ni1 N2 2.068(4) .
Ni1 N2 2.068(4) 5
Ni1 N3 2.134(3) .
Ni1 N3 2.134(3) 5
Ni2 N4 2.066(3) 7
Ni2 N4 2.066(3) .
Ni2 N5 2.069(3) 7
Ni2 N5 2.069(3) .
Ni2 N6 2.123(3) .
Ni2 N6 2.123(3) 7
Ni3 N8 2.061(4) 5_565
Ni3 N8 2.061(4) .
Ni3 N7 2.070(4) .
Ni3 N7 2.070(4) 5_565
Ni3 N9 2.144(3) 5_565
Ni3 N9 2.144(3) .
N1 C1 1.462(6) .
N1 C5 1.481(6) 5
N2 C3 1.472(6) .
N2 C2 1.473(6) .
N3 C19 1.146(5) 5
N4 C6 1.471(6) .
N4 C9 1.475(6) .
N5 C8 1.462(6) .
N5 C7 1.495(6) .
N6 C18 1.144(4) 7
N7 C11 1.437(6) .
N7 C15 1.474(6) 5_565
N8 C13 1.445(6) .
N8 C12 1.468(6) .
N9 C21 1.141(4) 5_565
N10 C16 1.142(5) .
N11 C17 1.145(5) .
N12 C20 1.148(5) .
C1 C2 1.500(7) .
C3 C4 1.475(7) .
C4 C5 1.537(7) .
C5 N1 1.481(6) 5
C6 C7 1.477(8) .
C8 C10 1.514(8) 7
C9 C10 1.514(8) .
C10 C8 1.514(8) 7
C11 C12 1.514(8) .
C13 C14 1.540(8) .
C14 C15 1.489(7) .
C15 N7 1.474(6) 5_565
C18 N6 1.144(4) 7
C19 N3 1.146(5) 5
C21 N9 1.141(4) 5_565
O6 O16 1.267(16) .
O9 O12 1.782(18) .
O10 O17 1.49(2) .
O12 O17 1.77(3) 4_444
O14 O15 1.50(2) 7
O15 O14 1.50(2) 7
O17 O12 1.77(3) 4_454

loop_
_geom_torsion_atom_site_label_1
_geom_torsion_atom_site_label_2
_geom_torsion_atom_site_label_3
_geom_torsion_atom_site_label_4
_geom_torsion
_geom_torsion_site_symmetry_1
_geom_torsion_site_symmetry_4
N1 Ni1 N1 C1 -166(40) 5 .
N2 Ni1 N1 C1 14.2(3) . .
N2 Ni1 N1 C1 -165.8(3) 5 .
N3 Ni1 N1 C1 -75.8(3) . .
N3 Ni1 N1 C1 104.2(3) 5 .
N1 Ni1 N1 C5 -37(40) 5 5
N2 Ni1 N1 C5 142.7(3) . 5
N2 Ni1 N1 C5 -37.3(3) 5 5
N3 Ni1 N1 C5 52.8(3) . 5
N3 Ni1 N1 C5 -127.2(3) 5 5
N1 Ni1 N2 C3 -36.4(3) 5 .
N1 Ni1 N2 C3 143.6(3) . .
N2 Ni1 N2 C3 4(69) 5 .
N3 Ni1 N2 C3 -125.1(3) . .
N3 Ni1 N2 C3 54.9(3) 5 .
N1 Ni1 N2 C2 -165.1(3) 5 .
N1 Ni1 N2 C2 14.9(3) . .
N2 Ni1 N2 C2 -125(69) 5 .
N3 Ni1 N2 C2 106.2(3) . .
N3 Ni1 N2 C2 -73.8(3) 5 .
N1 Ni1 N3 C19 99.2(13) 5 5
N1 Ni1 N3 C19 -80.8(13) . 5
N2 Ni1 N3 C19 -165.6(13) . 5
N2 Ni1 N3 C19 14.4(13) 5 5
N3 Ni1 N3 C19 18(100) 5 5
N4 Ni2 N4 C6 -121(68) 7 .
N5 Ni2 N4 C6 165.4(3) 7 .
N5 Ni2 N4 C6 -14.6(3) . .
N6 Ni2 N4 C6 72.8(3) . .
N6 Ni2 N4 C6 -107.2(3) 7 .
N4 Ni2 N4 C9 110(68) 7 .
N5 Ni2 N4 C9 36.0(3) 7 .
N5 Ni2 N4 C9 -144.0(3) . .
N6 Ni2 N4 C9 -56.7(3) . .
N6 Ni2 N4 C9 123.3(3) 7 .
N4 Ni2 N5 C8 39.1(3) 7 .
N4 Ni2 N5 C8 -140.9(3) . .
N5 Ni2 N5 C8 -93(57) 7 .
N6 Ni2 N5 C8 126.6(3) . .
N6 Ni2 N5 C8 -53.4(3) 7 .
N4 Ni2 N5 C7 165.6(3) 7 .
N4 Ni2 N5 C7 -14.4(3) . .
N5 Ni2 N5 C7 33(57) 7 .
N6 Ni2 N5 C7 -106.9(3) . .
N6 Ni2 N5 C7 73.1(3) 7 .
N4 Ni2 N6 C18 93.4(7) 7 7
N4 Ni2 N6 C18 -86.6(7) . 7
N5 Ni2 N6 C18 177.9(7) 7 7
N5 Ni2 N6 C18 -2.1(7) . 7
N6 Ni2 N6 C18 -130(82) 7 7
N8 Ni3 N7 C11 164.3(3) 5_565 .
N8 Ni3 N7 C11 -15.7(3) . .
N7 Ni3 N7 C11 100(100) 5_565 .
N9 Ni3 N7 C11 -107.3(3) 5_565 .
N9 Ni3 N7 C11 72.7(3) . .
N8 Ni3 N7 C15 36.2(3) 5_565 5_565
N8 Ni3 N7 C15 -143.8(3) . 5_565
N7 Ni3 N7 C15 -29(100) 5_565 5_565
N9 Ni3 N7 C15 124.6(3) 5_565 5_565
N9 Ni3 N7 C15 -55.4(3) . 5_565
N8 Ni3 N8 C13 86.7(9) 5_565 .
N7 Ni3 N8 C13 -139.5(3) . .
N7 Ni3 N8 C13 40.5(3) 5_565 .
N9 Ni3 N8 C13 -49.8(3) 5_565 .
N9 Ni3 N8 C13 130.2(3) . .
N8 Ni3 N8 C12 -146.5(9) 5_565 .
N7 Ni3 N8 C12 -12.7(3) . .
N7 Ni3 N8 C12 167.3(3) 5_565 .
N9 Ni3 N8 C12 77.0(3) 5_565 .
N9 Ni3 N8 C12 -103.0(3) . .
N8 Ni3 N9 C21 -60.5(17) 5_565 5_565
N8 Ni3 N9 C21 119.5(17) . 5_565
N7 Ni3 N9 C21 33.8(17) . 5_565
N7 Ni3 N9 C21 -146.2(17) 5_565 5_565
N9 Ni3 N9 C21 -121(79) 5_565 5_565
C5 N1 C1 C2 -169.9(4) 5 .
Ni1 N1 C1 C2 -40.7(4) . .
C3 N2 C2 C1 -170.7(4) . .
Ni1 N2 C2 C1 -41.3(4) . .
N1 C1 C2 N2 56.5(5) . .
C2 N2 C3 C4 178.1(4) . .
Ni1 N2 C3 C4 53.9(5) . .
N2 C3 C4 C5 -69.7(5) . .
C3 C4 C5 N1 70.2(5) . 5
C9 N4 C6 C7 171.4(4) . .
Ni2 N4 C6 C7 41.8(4) . .
N4 C6 C7 N5 -57.2(4) . .
C8 N5 C7 C6 168.1(4) . .
Ni2 N5 C7 C6 41.5(4) . .
C7 N5 C8 C10 179.4(4) . 7
Ni2 N5 C8 C10 -58.7(4) . 7
C6 N4 C9 C10 -177.7(4) . .
Ni2 N4 C9 C10 -52.7(5) . .
N4 C9 C10 C8 69.9(6) . 7
C15 N7 C11 C12 170.5(4) 5_565 .
Ni3 N7 C11 C12 40.6(4) . .
C13 N8 C12 C11 167.4(4) . .
Ni3 N8 C12 C11 38.5(5) . .
N7 C11 C12 N8 -55.5(5) . .
C12 N8 C13 C14 -179.2(4) . .
Ni3 N8 C13 C14 -56.5(5) . .
N8 C13 C14 C15 68.9(6) . .
C13 C14 C15 N7 -65.7(6) . 5_565
C20 Fe1 C16 N10 -180(100) . .
C18 Fe1 C16 N10 0(8) . .
C17 Fe1 C16 N10 -87(8) . .
C19 Fe1 C16 N10 90(8) . .
C21 Fe1 C16 N10 -90(9) . .
C20 Fe1 C17 N11 -164(5) . .
C18 Fe1 C17 N11 18(5) . .
C19 Fe1 C17 N11 52(7) . .
C16 Fe1 C17 N11 105(5) . .
C21 Fe1 C17 N11 -75(5) . .
C20 Fe1 C18 N6 -28(5) . 7
C17 Fe1 C18 N6 42(2) . 7
C19 Fe1 C18 N6 -137(2) . 7
C16 Fe1 C18 N6 -48(2) . 7
C21 Fe1 C18 N6 129(2) . 7
C20 Fe1 C19 N3 -113(3) . 5
C18 Fe1 C19 N3 65(3) . 5
C17 Fe1 C19 N3 31(6) . 5
C16 Fe1 C19 N3 -22(3) . 5
C21 Fe1 C19 N3 158(3) . 5
C18 Fe1 C20 N12 -80(26) . .
C17 Fe1 C20 N12 -150(25) . .
C19 Fe1 C20 N12 28(25) . .
C16 Fe1 C20 N12 -61(25) . .
C21 Fe1 C20 N12 122(25) . .
C20 Fe1 C21 N9 63(3) . 5_565
C18 Fe1 C21 N9 -116(3) . 5_565
C17 Fe1 C21 N9 -30(3) . 5_565
C19 Fe1 C21 N9 153(3) . 5_565
C16 Fe1 C21 N9 -27(5) . 5_565
